data_7013693
loop_
_publ_author_name
'Liu, Weisheng'
'Li, Xiaofeng'
'Wen, Yonghong'
'Tan, Minyu'

_publ_section_title
;
 Design and coordination behavior of the first selective recognition
 ligand of 147Pm(III).
;
_journal_issue 4
_journal_name_full 'Dalton transactions (Cambridge, England : 2003)'
_journal_page_first 640
_journal_page_last 644
_journal_paper_doi 10.1039/b312381b
_journal_year 2004
_chemical_formula_sum 'C42 H54 La N13 O27'
_chemical_formula_weight 1311.89
_chemical_name_systematic
;
?
;
_space_group_IT_number 2
_symmetry_cell_setting triclinic
_symmetry_space_group_name_Hall '-P 1'
_symmetry_space_group_name_H-M 'P -1'
_atom_sites_solution_hydrogens geom
_atom_sites_solution_primary direct
_atom_sites_solution_secondary difmap
_audit_creation_method SHELXL-97
_cell_angle_alpha 76.710(10)
_cell_angle_beta 85.200(10)
_cell_angle_gamma 65.160(10)
_cell_formula_units_Z 2
_cell_length_a 13.600(2)
_cell_length_b 14.492(2)
_cell_length_c 15.816(3)
_cell_measurement_reflns_used 25
_cell_measurement_temperature 288(2)
_cell_measurement_theta_max 16.95
_cell_measurement_theta_min 2.65
_cell_volume 2752.8(8)
_computing_cell_refinement 'Siemens XSCANS'
_computing_data_collection 'Siemens XSCANS'
_computing_data_reduction 'Siemens SHELXTL'
_computing_molecular_graphics 'Siemens SHELXTL'
_computing_publication_material 'Siemens SHELXTL'
_computing_structure_refinement 'SHELXL-97 (Sheldrick, 1997)'
_computing_structure_solution 'SHELXS-97 (Sheldrick, 1990)'
_diffrn_ambient_temperature 288(2)
_diffrn_measured_fraction_theta_full 0.988
_diffrn_measured_fraction_theta_max 0.988
_diffrn_measurement_device_type 'Siemens P4'
_diffrn_measurement_method '\w scans'
_diffrn_radiation_monochromator graphite
_diffrn_radiation_source 'normal-focus sealed tube'
_diffrn_radiation_type MoK\a
_diffrn_radiation_wavelength 0.71073
_diffrn_reflns_av_R_equivalents 0.0115
_diffrn_reflns_av_sigmaI/netI 0.0365
_diffrn_reflns_limit_h_max 15
_diffrn_reflns_limit_h_min 0
_diffrn_reflns_limit_k_max 16
_diffrn_reflns_limit_k_min -15
_diffrn_reflns_limit_l_max 18
_diffrn_reflns_limit_l_min -18
_diffrn_reflns_number 10364
_diffrn_reflns_theta_full 25.00
_diffrn_reflns_theta_max 25.00
_diffrn_reflns_theta_min 1.59
_diffrn_standards_decay_% 4.09
_diffrn_standards_interval_count 97
_diffrn_standards_number 3
_exptl_absorpt_coefficient_mu 0.875
_exptl_absorpt_correction_T_max 0.7138
_exptl_absorpt_correction_T_min 0.6682
_exptl_absorpt_correction_type empirical
_exptl_crystal_density_diffrn 1.583
_exptl_crystal_density_method 'not measured'
_exptl_crystal_F_000 1340
_exptl_crystal_size_max 0.56
_exptl_crystal_size_mid 0.54
_exptl_crystal_size_min 0.48
_refine_diff_density_max 0.586
_refine_diff_density_min -0.399
_refine_diff_density_rms 0.047
_refine_ls_extinction_coef 0.00249(15)
_refine_ls_extinction_expression Fc^*^=kFc[1+0.001xFc^2^\l^3^/sin(2\q)]^-1/4^
_refine_ls_extinction_method SHELXL
_refine_ls_goodness_of_fit_ref 0.965
_refine_ls_hydrogen_treatment constr
_refine_ls_matrix_type full
_refine_ls_number_parameters 755
_refine_ls_number_reflns 9573
_refine_ls_number_restraints 0
_refine_ls_restrained_S_all 0.965
_refine_ls_R_factor_all 0.0356
_refine_ls_R_factor_gt 0.0263
_refine_ls_shift/su_max 0.004
_refine_ls_shift/su_mean 0.000
_refine_ls_structure_factor_coef Fsqd
_refine_ls_weighting_details 'calc w=1/[\s^2^(Fo^2^)+(0.0323P)^2^+0.0000P] where P=(Fo^2^+2Fc^2^)/3'
_refine_ls_weighting_scheme calc
_refine_ls_wR_factor_gt 0.0577
_refine_ls_wR_factor_ref 0.0592
_reflns_number_gt 7959
_reflns_number_total 9573
_reflns_threshold_expression >2sigma(I)
_cod_data_source_file b312381b.txt
_cod_data_source_block y789
_cod_depositor_comments
;
The following automatic conversions were performed:
'_symmetry_cell_setting' value 'Triclinic' changed to 'triclinic'
according to '/home/saulius/struct/CIF-dictionaries/cif_core.dic'
dictionary named 'cif_core.dic' version 2.4.1 from 2010-06-29.

Automatic conversion script
Id: cif_fix_enum 1527 2010-12-29 10:47:43Z saulius 

The following automatic conversions were performed:

'_refine_ls_hydrogen_treatment' value 'constra' was replaced with the
value 'constr' as specified in the replacement file
'src/cod-tools/trunk/data/replacement-values/replacement_values.lst'.

Automatic conversion script
Id: cif_fix_values 5376 2017-05-30 11:51:03Z andrius 
;
_cod_original_sg_symbol_H-M P-1
_cod_database_code 7013693

loop_
_symmetry_equiv_pos_as_xyz
'x, y, z'
'-x, -y, -z'

loop_
_atom_site_label
_atom_site_type_symbol
_atom_site_fract_x
_atom_site_fract_y
_atom_site_fract_z
_atom_site_U_iso_or_equiv
_atom_site_adp_type
_atom_site_occupancy
_atom_site_symmetry_multiplicity
_atom_site_calc_flag
_atom_site_refinement_flags
_atom_site_disorder_assembly
_atom_site_disorder_group
La La 0.146705(12) 0.112020(11) 0.220462(10) 0.03110(6) Uani 1 1 d . . .
O1 O 0.14630(14) 0.28928(13) 0.13556(11) 0.0425(4) Uani 1 1 d . . .
O2 O 0.07245(14) 0.26643(13) 0.29048(11) 0.0415(4) Uani 1 1 d . . .
O3 O 0.32887(15) 0.01794(15) 0.14675(13) 0.0596(6) Uani 1 1 d . . .
O4 O 0.27812(13) -0.07871(13) 0.28548(11) 0.0403(4) Uani 1 1 d . . .
O5 O 0.11131(14) -0.00960(13) 0.14356(11) 0.0406(4) Uani 1 1 d . . .
O6 O 0.04545(13) 0.01038(12) 0.29737(11) 0.0384(4) Uani 1 1 d . . .
O7 O -0.04360(13) 0.21463(13) 0.16455(11) 0.0414(4) Uani 1 1 d . . .
O8 O -0.1442(2) 0.0953(2) 0.13283(19) 0.0815(8) Uani 1 1 d . . .
O9 O -0.2005(2) 0.03461(18) 0.25534(19) 0.0859(8) Uani 1 1 d . . .
O10 O -0.4466(2) 0.2977(2) 0.40318(18) 0.1026(10) Uani 1 1 d . . .
O11 O -0.4118(2) 0.4301(3) 0.40554(18) 0.1041(10) Uani 1 1 d . . .
O12 O -0.13422(19) 0.49207(16) 0.22572(16) 0.0748(7) Uani 1 1 d . . .
O13 O -0.09704(18) 0.42567(16) 0.11159(16) 0.0646(6) Uani 1 1 d . . .
O14 O 0.29746(15) 0.13264(14) 0.28183(12) 0.0510(5) Uani 1 1 d . . .
O15 O 0.18259(14) 0.05734(15) 0.40040(12) 0.0470(5) Uani 1 1 d . . .
O16 O 0.26564(17) -0.05146(19) 0.51522(14) 0.0726(7) Uani 1 1 d . . .
O17 O 0.6455(2) -0.2274(2) 0.53638(19) 0.1008(10) Uani 1 1 d . . .
O18 O 0.74556(18) -0.1710(2) 0.44990(18) 0.0957(9) Uani 1 1 d . . .
O19 O 0.5626(3) 0.1037(3) 0.1877(2) 0.1627(19) Uani 1 1 d . . .
O20 O 0.4441(4) 0.2264(3) 0.2361(2) 0.1371(14) Uani 1 1 d . . .
O21 O 0.32584(17) -0.24615(15) 0.10073(13) 0.0585(5) Uani 1 1 d . . .
O22 O 0.1435(2) -0.2843(2) 0.1125(2) 0.1118(11) Uani 1 1 d . . .
O23 O 0.1731(2) -0.4304(2) 0.09238(19) 0.1025(10) Uani 1 1 d . . .
O24 O 0.3880(2) -0.54740(16) -0.14291(14) 0.0709(7) Uani 1 1 d . . .
O25 O 0.5108(2) -0.4913(2) -0.19406(15) 0.0839(8) Uani 1 1 d . . .
O26 O 0.5960(3) -0.2918(3) -0.0327(2) 0.1306(14) Uani 1 1 d . . .
O27 O 0.4591(4) -0.1665(3) 0.0055(2) 0.1528(19) Uani 1 1 d . . .
N1 N 0.15911(18) 0.15129(17) 0.03483(14) 0.0424(5) Uani 1 1 d . . .
N2 N 0.1055(2) 0.39149(17) 0.32868(16) 0.0532(6) Uani 1 1 d . . .
N3 N 0.43177(18) -0.22628(16) 0.29840(15) 0.0463(6) Uani 1 1 d . . .
N4 N 0.02749(18) -0.14133(16) 0.33678(14) 0.0439(5) Uani 1 1 d . . .
N5 N -0.1788(2) 0.1022(2) 0.2047(2) 0.0606(7) Uani 1 1 d . . .
N6 N -0.3953(2) 0.3506(3) 0.38109(19) 0.0759(9) Uani 1 1 d . . .
N7 N -0.13062(19) 0.42750(18) 0.18565(19) 0.0521(6) Uani 1 1 d . . .
N8 N 0.26636(18) 0.00103(18) 0.44292(15) 0.0426(5) Uani 1 1 d . . .
N9 N 0.6576(2) -0.1683(2) 0.47353(18) 0.0575(7) Uani 1 1 d . . .
N10 N 0.4983(3) 0.1357(3) 0.2405(2) 0.0787(10) Uani 1 1 d . . .
N11 N 0.1984(2) -0.3586(2) 0.08345(17) 0.0593(7) Uani 1 1 d . . .
N12 N 0.4372(2) -0.49251(19) -0.14378(16) 0.0570(7) Uani 1 1 d . . .
N13 N 0.5009(4) -0.2512(3) -0.01341(19) 0.0856(11) Uani 1 1 d . . .
C1 C 0.1000(2) 0.2656(2) 0.00394(17) 0.0479(7) Uani 1 1 d . . .
H1A H 0.0241 0.2859 0.0185 0.057 Uiso 1 1 calc R . .
H1B H 0.1046 0.2830 -0.0588 0.057 Uiso 1 1 calc R . .
C2 C 0.1437(2) 0.3259(2) 0.04268(18) 0.0505(7) Uani 1 1 d . . .
H2A H 0.2160 0.3147 0.0216 0.061 Uiso 1 1 calc R . .
H2B H 0.0975 0.3998 0.0270 0.061 Uiso 1 1 calc R . .
C3 C 0.1493(2) 0.3607(2) 0.18277(18) 0.0494(7) Uani 1 1 d . . .
H3A H 0.1049 0.4316 0.1536 0.059 Uiso 1 1 calc R . .
H3B H 0.2230 0.3536 0.1868 0.059 Uiso 1 1 calc R . .
C4 C 0.1065(2) 0.33616(19) 0.27207(18) 0.0427(6) Uani 1 1 d . . .
C5 C 0.0684(3) 0.3673(2) 0.4171(2) 0.0673(10) Uani 1 1 d . . .
H5A H 0.1118 0.3767 0.4573 0.081 Uiso 1 1 calc R . .
H5B H 0.0796 0.2948 0.4315 0.081 Uiso 1 1 calc R . .
C6 C -0.0502(3) 0.4347(3) 0.4289(2) 0.0892(12) Uani 1 1 d . . .
H6A H -0.0627 0.5068 0.4117 0.107 Uiso 1 1 calc R . .
H6B H -0.0687 0.4194 0.4889 0.107 Uiso 1 1 calc R . .
H6C H -0.0941 0.4206 0.3937 0.107 Uiso 1 1 calc R . .
C7 C 0.1370(3) 0.4798(2) 0.3061(2) 0.0734(11) Uani 1 1 d . . .
H7A H 0.0910 0.5329 0.3370 0.088 Uiso 1 1 calc R . .
H7B H 0.1242 0.5097 0.2444 0.088 Uiso 1 1 calc R . .
C8 C 0.2540(4) 0.4503(3) 0.3273(3) 0.1122(17) Uani 1 1 d . . .
H8A H 0.2656 0.4275 0.3890 0.135 Uiso 1 1 calc R . .
H8B H 0.2708 0.5097 0.3068 0.135 Uiso 1 1 calc R . .
H8C H 0.3000 0.3951 0.2995 0.135 Uiso 1 1 calc R . .
C9 C 0.2723(2) 0.1115(3) 0.00368(19) 0.0599(8) Uani 1 1 d . . .
H9A H 0.2864 0.0516 -0.0206 0.072 Uiso 1 1 calc R . .
H9B H 0.2805 0.1649 -0.0424 0.072 Uiso 1 1 calc R . .
C10 C 0.3525(3) 0.0816(3) 0.0725(2) 0.0688(10) Uani 1 1 d . . .
H10A H 0.4245 0.0438 0.0522 0.083 Uiso 1 1 calc R . .
H10B H 0.3506 0.1435 0.0877 0.083 Uiso 1 1 calc R . .
C11 C 0.4061(2) -0.0833(2) 0.17391(18) 0.0501(7) Uani 1 1 d . . .
H11A H 0.4755 -0.0830 0.1832 0.060 Uiso 1 1 calc R . .
H11B H 0.4145 -0.1232 0.1301 0.060 Uiso 1 1 calc R . .
C12 C 0.3677(2) -0.13114(19) 0.25738(17) 0.0383(6) Uani 1 1 d . . .
C13 C 0.3969(3) -0.2762(2) 0.3794(2) 0.0579(8) Uani 1 1 d . . .
H13A H 0.3482 -0.2230 0.4092 0.069 Uiso 1 1 calc R . .
H13B H 0.4597 -0.3203 0.4169 0.069 Uiso 1 1 calc R . .
C14 C 0.3407(3) -0.3405(3) 0.3639(3) 0.0809(11) Uani 1 1 d . . .
H14A H 0.2767 -0.2966 0.3289 0.097 Uiso 1 1 calc R . .
H14B H 0.3208 -0.3729 0.4185 0.097 Uiso 1 1 calc R . .
H14C H 0.3885 -0.3932 0.3343 0.097 Uiso 1 1 calc R . .
C15 C 0.5340(3) -0.2915(2) 0.2622(2) 0.0635(9) Uani 1 1 d . . .
H15A H 0.5319 -0.2667 0.1996 0.076 Uiso 1 1 calc R . .
H15B H 0.5401 -0.3625 0.2737 0.076 Uiso 1 1 calc R . .
C16 C 0.6326(3) -0.2917(3) 0.2986(3) 0.1125(17) Uani 1 1 d . . .
H16A H 0.6304 -0.2229 0.2829 0.135 Uiso 1 1 calc R . .
H16B H 0.6965 -0.3390 0.2754 0.135 Uiso 1 1 calc R . .
H16C H 0.6338 -0.3135 0.3607 0.135 Uiso 1 1 calc R . .
C17 C 0.0992(2) 0.0993(2) 0.00544(18) 0.0507(7) Uani 1 1 d . . .
H17A H 0.1110 0.1012 -0.0561 0.061 Uiso 1 1 calc R . .
H17B H 0.0222 0.1377 0.0134 0.061 Uiso 1 1 calc R . .
C18 C 0.1326(2) -0.0119(2) 0.05340(17) 0.0470(7) Uani 1 1 d . . .
H18A H 0.0912 -0.0429 0.0325 0.056 Uiso 1 1 calc R . .
H18B H 0.2090 -0.0523 0.0451 0.056 Uiso 1 1 calc R . .
C19 C 0.0962(2) -0.09687(19) 0.19287(17) 0.0406(6) Uani 1 1 d . . .
H19A H 0.1642 -0.1584 0.1997 0.049 Uiso 1 1 calc R . .
H19B H 0.0442 -0.1095 0.1641 0.049 Uiso 1 1 calc R . .
C20 C 0.05462(19) -0.07307(19) 0.28052(17) 0.0370(6) Uani 1 1 d . . .
C21 C 0.0334(2) -0.2375(2) 0.3170(2) 0.0520(7) Uani 1 1 d . . .
H21A H 0.0554 -0.2923 0.3692 0.062 Uiso 1 1 calc R . .
H21B H 0.0885 -0.2582 0.2737 0.062 Uiso 1 1 calc R . .
C22 C -0.0729(3) -0.2270(3) 0.2837(2) 0.0737(10) Uani 1 1 d . . .
H22A H -0.1270 -0.2101 0.3274 0.088 Uiso 1 1 calc R . .
H22B H -0.0634 -0.2916 0.2703 0.088 Uiso 1 1 calc R . .
H22C H -0.0955 -0.1727 0.2322 0.088 Uiso 1 1 calc R . .
C23 C -0.0143(2) -0.1192(2) 0.42231(19) 0.0542(8) Uani 1 1 d . . .
H23A H -0.0649 -0.1506 0.4418 0.065 Uiso 1 1 calc R . .
H23B H -0.0534 -0.0446 0.4165 0.065 Uiso 1 1 calc R . .
C24 C 0.0735(3) -0.1595(3) 0.4890(2) 0.0793(11) Uani 1 1 d . . .
H24A H 0.1112 -0.2336 0.4962 0.095 Uiso 1 1 calc R . .
H24B H 0.0424 -0.1429 0.5432 0.095 Uiso 1 1 calc R . .
H24C H 0.1233 -0.1278 0.4704 0.095 Uiso 1 1 calc R . .
C25 C -0.1318(2) 0.25173(19) 0.20393(16) 0.0388(6) Uani 1 1 d . . .
C26 C -0.1987(2) 0.1963(2) 0.23534(18) 0.0425(6) Uani 1 1 d . . .
C27 C -0.2803(2) 0.2263(2) 0.29273(19) 0.0530(8) Uani 1 1 d . . .
H27 H -0.3180 0.1853 0.3139 0.064 Uiso 1 1 calc R . .
C28 C -0.3068(2) 0.3175(2) 0.31924(18) 0.0527(8) Uani 1 1 d . . .
C29 C -0.2546(2) 0.3812(2) 0.28556(18) 0.0501(7) Uani 1 1 d . . .
H29 H -0.2745 0.4441 0.3022 0.060 Uiso 1 1 calc R . .
C30 C -0.1734(2) 0.3510(2) 0.22754(17) 0.0401(6) Uani 1 1 d . . .
C31 C 0.3757(2) 0.0690(2) 0.33134(17) 0.0388(6) Uani 1 1 d . . .
C32 C 0.4839(2) 0.0598(2) 0.31291(18) 0.0470(7) Uani 1 1 d . . .
C33 C 0.5742(2) -0.0154(2) 0.35631(18) 0.0488(7) Uani 1 1 d . . .
H33 H 0.6426 -0.0189 0.3393 0.059 Uiso 1 1 calc R . .
C34 C 0.5620(2) -0.0867(2) 0.42660(17) 0.0403(6) Uani 1 1 d . . .
C35 C 0.4616(2) -0.0806(2) 0.45358(16) 0.0385(6) Uani 1 1 d . . .
H35 H 0.4546 -0.1277 0.5021 0.046 Uiso 1 1 calc R . .
C36 C 0.3708(2) -0.00399(19) 0.40804(16) 0.0357(6) Uani 1 1 d . . .
C37 C 0.3463(2) -0.2964(2) 0.04306(17) 0.0432(6) Uani 1 1 d . . .
C38 C 0.2906(2) -0.35850(19) 0.03014(17) 0.0405(6) Uani 1 1 d . . .
C39 C 0.3207(2) -0.42172(19) -0.02846(17) 0.0413(6) Uani 1 1 d . . .
H39 H 0.2838 -0.4623 -0.0314 0.050 Uiso 1 1 calc R . .
C40 C 0.4058(2) -0.42486(19) -0.08287(16) 0.0421(6) Uani 1 1 d . . .
C41 C 0.4629(2) -0.3673(2) -0.07774(17) 0.0486(7) Uani 1 1 d . . .
H41 H 0.5207 -0.3702 -0.1146 0.058 Uiso 1 1 calc R . .
C42 C 0.4343(2) -0.3059(2) -0.01832(17) 0.0474(7) Uani 1 1 d . . .

loop_
_atom_site_aniso_label
_atom_site_aniso_U_11
_atom_site_aniso_U_22
_atom_site_aniso_U_33
_atom_site_aniso_U_23
_atom_site_aniso_U_13
_atom_site_aniso_U_12
La 0.02916(8) 0.02670(8) 0.03847(9) -0.00836(6) -0.00057(5) -0.01167(6)
O1 0.0521(11) 0.0364(10) 0.0448(11) -0.0070(8) -0.0011(9) -0.0244(9)
O2 0.0449(11) 0.0299(9) 0.0513(11) -0.0110(8) -0.0007(9) -0.0156(8)
O3 0.0391(11) 0.0466(12) 0.0692(14) 0.0079(10) 0.0122(10) -0.0073(9)
O4 0.0362(10) 0.0348(10) 0.0460(11) -0.0110(8) 0.0031(8) -0.0102(8)
O5 0.0529(11) 0.0407(10) 0.0371(10) -0.0138(8) 0.0053(8) -0.0260(9)
O6 0.0404(10) 0.0339(10) 0.0457(11) -0.0154(8) 0.0068(8) -0.0176(8)
O7 0.0307(10) 0.0388(10) 0.0509(11) -0.0111(9) -0.0002(8) -0.0098(8)
O8 0.0800(18) 0.0854(18) 0.103(2) -0.0520(16) 0.0126(16) -0.0424(15)
O9 0.0784(17) 0.0508(14) 0.133(2) -0.0068(15) -0.0052(16) -0.0368(13)
O10 0.0788(19) 0.114(2) 0.092(2) -0.0010(17) 0.0361(16) -0.0350(18)
O11 0.104(2) 0.106(2) 0.081(2) -0.0417(18) 0.0341(16) -0.0186(19)
O12 0.0803(17) 0.0451(13) 0.1053(19) -0.0246(13) -0.0121(14) -0.0253(12)
O13 0.0635(14) 0.0531(13) 0.0724(16) -0.0033(12) 0.0092(12) -0.0262(11)
O14 0.0515(12) 0.0481(11) 0.0546(12) 0.0061(9) -0.0192(10) -0.0268(10)
O15 0.0339(10) 0.0527(12) 0.0511(12) -0.0157(9) -0.0023(9) -0.0120(9)
O16 0.0505(13) 0.0961(18) 0.0531(14) 0.0077(13) 0.0087(11) -0.0264(13)
O17 0.0605(16) 0.0887(19) 0.112(2) 0.0416(17) -0.0230(15) -0.0193(14)
O18 0.0350(13) 0.108(2) 0.114(2) 0.0092(17) -0.0066(13) -0.0166(13)
O19 0.090(2) 0.201(4) 0.102(3) 0.067(3) 0.030(2) -0.025(2)
O20 0.201(4) 0.100(3) 0.123(3) 0.023(2) 0.007(3) -0.099(3)
O21 0.0744(14) 0.0527(12) 0.0587(13) -0.0270(11) 0.0048(11) -0.0292(11)
O22 0.098(2) 0.122(2) 0.159(3) -0.098(2) 0.070(2) -0.0644(19)
O23 0.134(3) 0.101(2) 0.110(2) -0.0399(18) 0.0547(19) -0.085(2)
O24 0.0943(18) 0.0466(13) 0.0668(15) -0.0257(11) -0.0166(13) -0.0143(13)
O25 0.0786(17) 0.0924(19) 0.0594(15) -0.0339(14) 0.0157(13) -0.0085(15)
O26 0.112(3) 0.147(3) 0.155(3) 0.035(2) -0.034(2) -0.102(3)
O27 0.296(5) 0.195(4) 0.103(2) -0.100(3) 0.109(3) -0.215(4)
N1 0.0452(13) 0.0423(13) 0.0394(13) -0.0066(10) 0.0008(10) -0.0189(11)
N2 0.0774(18) 0.0323(12) 0.0547(16) -0.0096(11) -0.0107(13) -0.0251(12)
N3 0.0463(14) 0.0333(12) 0.0521(15) -0.0175(11) -0.0059(11) -0.0040(11)
N4 0.0495(14) 0.0354(12) 0.0511(14) -0.0125(11) 0.0121(11) -0.0221(11)
N5 0.0388(15) 0.0483(16) 0.097(2) -0.0174(16) -0.0077(15) -0.0174(12)
N6 0.064(2) 0.079(2) 0.0563(19) -0.0052(17) 0.0117(15) -0.0092(18)
N7 0.0404(14) 0.0362(14) 0.0715(19) -0.0056(13) -0.0116(13) -0.0088(11)
N8 0.0407(13) 0.0485(14) 0.0411(14) -0.0135(11) 0.0035(11) -0.0194(11)
N9 0.0421(16) 0.0534(16) 0.0690(18) -0.0100(14) -0.0081(13) -0.0121(13)
N10 0.062(2) 0.107(3) 0.066(2) 0.025(2) -0.0135(16) -0.053(2)
N11 0.0715(18) 0.0568(17) 0.0590(17) -0.0223(14) 0.0166(14) -0.0335(15)
N12 0.0638(18) 0.0452(15) 0.0400(15) -0.0129(12) -0.0127(13) 0.0027(13)
N13 0.135(3) 0.119(3) 0.0483(18) -0.0018(18) 0.0062(19) -0.105(3)
C1 0.0564(18) 0.0477(17) 0.0368(15) -0.0012(13) -0.0027(13) -0.0223(14)
C2 0.0587(19) 0.0455(16) 0.0476(17) -0.0019(13) 0.0053(14) -0.0267(15)
C3 0.0593(19) 0.0373(15) 0.0588(19) -0.0097(14) -0.0049(15) -0.0262(14)
C4 0.0447(16) 0.0257(13) 0.0528(17) -0.0057(12) -0.0114(13) -0.0089(12)
C5 0.105(3) 0.0441(18) 0.053(2) -0.0103(15) -0.0166(19) -0.0278(19)
C6 0.114(3) 0.090(3) 0.061(2) -0.022(2) 0.002(2) -0.036(3)
C7 0.119(3) 0.0371(17) 0.076(2) -0.0095(16) -0.018(2) -0.041(2)
C8 0.140(4) 0.083(3) 0.144(4) 0.000(3) -0.044(3) -0.079(3)
C9 0.057(2) 0.076(2) 0.0442(18) -0.0139(16) 0.0152(15) -0.0275(17)
C10 0.0478(19) 0.066(2) 0.079(2) 0.0033(18) 0.0158(17) -0.0226(17)
C11 0.0451(16) 0.0460(17) 0.0523(18) -0.0189(14) 0.0066(14) -0.0091(14)
C12 0.0393(15) 0.0365(15) 0.0429(16) -0.0195(12) -0.0040(12) -0.0130(13)
C13 0.070(2) 0.0363(16) 0.0559(19) -0.0054(14) -0.0101(16) -0.0120(15)
C14 0.083(3) 0.060(2) 0.098(3) -0.008(2) -0.005(2) -0.033(2)
C15 0.061(2) 0.0418(17) 0.074(2) -0.0268(16) -0.0009(17) 0.0001(15)
C16 0.050(2) 0.105(3) 0.166(5) -0.065(3) -0.012(3) 0.004(2)
C17 0.0647(19) 0.0548(18) 0.0371(16) -0.0088(13) -0.0063(14) -0.0282(16)
C18 0.0585(18) 0.0499(17) 0.0403(16) -0.0169(13) -0.0007(13) -0.0259(15)
C19 0.0434(15) 0.0356(14) 0.0503(17) -0.0149(12) 0.0046(13) -0.0212(12)
C20 0.0298(13) 0.0364(14) 0.0458(16) -0.0125(12) 0.0016(11) -0.0132(11)
C21 0.063(2) 0.0365(15) 0.0622(19) -0.0098(14) 0.0077(15) -0.0281(15)
C22 0.075(2) 0.061(2) 0.103(3) -0.027(2) 0.008(2) -0.0418(19)
C23 0.062(2) 0.0519(18) 0.0545(19) -0.0154(15) 0.0205(16) -0.0306(16)
C24 0.084(3) 0.106(3) 0.063(2) -0.029(2) 0.012(2) -0.050(2)
C25 0.0344(15) 0.0353(14) 0.0397(15) -0.0022(12) -0.0084(12) -0.0091(12)
C26 0.0345(15) 0.0341(14) 0.0547(17) -0.0049(13) -0.0050(13) -0.0117(12)
C27 0.0385(16) 0.0518(18) 0.0582(19) 0.0047(15) -0.0026(14) -0.0166(14)
C28 0.0400(16) 0.0559(19) 0.0432(17) -0.0012(14) 0.0030(13) -0.0070(14)
C29 0.0455(17) 0.0448(16) 0.0471(17) -0.0090(14) -0.0104(14) -0.0048(14)
C30 0.0347(14) 0.0339(14) 0.0466(16) -0.0047(12) -0.0059(12) -0.0100(12)
C31 0.0410(15) 0.0404(15) 0.0399(15) -0.0091(12) -0.0060(12) -0.0201(13)
C32 0.0487(17) 0.0589(18) 0.0407(16) -0.0013(14) -0.0043(13) -0.0331(15)
C33 0.0380(16) 0.068(2) 0.0485(17) -0.0134(15) 0.0027(13) -0.0297(15)
C34 0.0363(15) 0.0424(15) 0.0431(16) -0.0130(13) -0.0019(12) -0.0147(12)
C35 0.0451(16) 0.0413(15) 0.0318(14) -0.0098(12) -0.0012(12) -0.0193(13)
C36 0.0356(14) 0.0417(14) 0.0350(14) -0.0128(12) 0.0009(11) -0.0187(12)
C37 0.0551(17) 0.0324(14) 0.0403(16) -0.0042(12) -0.0067(13) -0.0167(13)
C38 0.0463(16) 0.0337(14) 0.0401(15) -0.0069(12) 0.0028(12) -0.0160(12)
C39 0.0481(16) 0.0312(14) 0.0433(16) -0.0072(12) -0.0090(13) -0.0139(12)
C40 0.0468(16) 0.0346(14) 0.0340(15) -0.0076(12) -0.0079(12) -0.0049(12)
C41 0.0467(17) 0.0559(18) 0.0369(16) -0.0004(14) -0.0013(13) -0.0196(14)
C42 0.0662(19) 0.0485(17) 0.0375(16) -0.0029(13) -0.0052(14) -0.0354(15)

loop_
_atom_type_symbol
_atom_type_description
_atom_type_scat_dispersion_real
_atom_type_scat_dispersion_imag
_atom_type_scat_source
C C 0.0033 0.0016 'International Tables Vol C Tables 4.2.6.8 and 6.1.1.4'
H H 0.0000 0.0000 'International Tables Vol C Tables 4.2.6.8 and 6.1.1.4'
N N 0.0061 0.0033 'International Tables Vol C Tables 4.2.6.8 and 6.1.1.4'
O O 0.0106 0.0060 'International Tables Vol C Tables 4.2.6.8 and 6.1.1.4'
La La -0.2871 2.4523 'International Tables Vol C Tables 4.2.6.8 and 6.1.1.4'

loop_
_geom_angle_atom_site_label_1
_geom_angle_atom_site_label_2
_geom_angle_atom_site_label_3
_geom_angle
_geom_angle_site_symmetry_1
_geom_angle_site_symmetry_3
_geom_angle_publ_flag
O6 La O14 126.46(6) . . ?
O6 La O7 75.09(6) . . ?
O14 La O7 141.24(6) . . ?
O6 La O2 101.19(6) . . ?
O14 La O2 69.85(6) . . ?
O7 La O2 74.68(6) . . ?
O6 La O5 60.83(5) . . ?
O14 La O5 141.20(6) . . ?
O7 La O5 75.96(6) . . ?
O2 La O5 148.82(6) . . ?
O6 La O4 69.10(6) . . ?
O14 La O4 77.01(6) . . ?
O7 La O4 139.97(5) . . ?
O2 La O4 128.89(6) . . ?
O5 La O4 71.41(6) . . ?
O6 La O3 119.40(6) . . ?
O14 La O3 69.28(7) . . ?
O7 La O3 133.01(6) . . ?
O2 La O3 134.22(6) . . ?
O5 La O3 75.12(6) . . ?
O4 La O3 58.24(6) . . ?
O6 La O1 149.38(6) . . ?
O14 La O1 72.87(6) . . ?
O7 La O1 76.37(6) . . ?
O2 La O1 60.28(6) . . ?
O5 La O1 121.71(5) . . ?
O4 La O1 141.44(6) . . ?
O3 La O1 88.47(6) . . ?
O6 La O15 67.55(5) . . ?
O14 La O15 60.36(6) . . ?
O7 La O15 118.27(6) . . ?
O2 La O15 67.00(6) . . ?
O5 La O15 119.97(5) . . ?
O4 La O15 63.00(5) . . ?
O3 La O15 108.16(6) . . ?
O1 La O15 118.30(5) . . ?
O6 La N1 120.16(6) . . ?
O14 La N1 109.53(6) . . ?
O7 La N1 73.79(6) . . ?
O2 La N1 117.60(6) . . ?
O5 La N1 62.70(6) . . ?
O4 La N1 109.51(6) . . ?
O3 La N1 60.19(6) . . ?
O1 La N1 60.69(6) . . ?
O15 La N1 167.81(5) . . ?
C3 O1 C2 113.59(19) . . ?
C3 O1 La 119.25(15) . . ?
C2 O1 La 127.16(14) . . ?
C4 O2 La 121.85(17) . . ?
C11 O3 C10 117.7(2) . . ?
C11 O3 La 127.84(16) . . ?
C10 O3 La 114.41(17) . . ?
C12 O4 La 127.75(17) . . ?
C19 O5 C18 114.14(18) . . ?
C19 O5 La 120.03(14) . . ?
C18 O5 La 123.93(14) . . ?
C20 O6 La 123.32(15) . . ?
C25 O7 La 131.07(16) . . ?
C31 O14 La 131.42(16) . . ?
N8 O15 La 130.02(15) . . ?
C17 N1 C9 110.3(2) . . ?
C17 N1 C1 108.7(2) . . ?
C9 N1 C1 112.4(2) . . ?
C17 N1 La 106.34(15) . . ?
C9 N1 La 112.77(16) . . ?
C1 N1 La 106.06(15) . . ?
C4 N2 C5 119.5(2) . . ?
C4 N2 C7 123.0(3) . . ?
C5 N2 C7 117.5(2) . . ?
C12 N3 C13 120.2(2) . . ?
C12 N3 C15 123.2(3) . . ?
C13 N3 C15 116.3(2) . . ?
C20 N4 C21 122.9(2) . . ?
C20 N4 C23 119.3(2) . . ?
C21 N4 C23 117.7(2) . . ?
O8 N5 O9 124.1(3) . . ?
O8 N5 C26 119.1(3) . . ?
O9 N5 C26 116.7(3) . . ?
O10 N6 O11 125.3(3) . . ?
O10 N6 C28 117.7(3) . . ?
O11 N6 C28 117.0(3) . . ?
O13 N7 O12 123.8(3) . . ?
O13 N7 C30 118.0(2) . . ?
O12 N7 C30 118.1(3) . . ?
O16 N8 O15 122.0(2) . . ?
O16 N8 C36 117.8(2) . . ?
O15 N8 C36 120.3(2) . . ?
O17 N9 O18 123.0(3) . . ?
O17 N9 C34 118.5(3) . . ?
O18 N9 C34 118.5(3) . . ?
O19 N10 O20 123.0(4) . . ?
O19 N10 C32 117.6(4) . . ?
O20 N10 C32 119.4(4) . . ?
O22 N11 O23 120.3(3) . . ?
O22 N11 C38 119.9(3) . . ?
O23 N11 C38 119.5(3) . . ?
O25 N12 O24 123.7(3) . . ?
O25 N12 C40 118.0(3) . . ?
O24 N12 C40 118.2(3) . . ?
O27 N13 O26 123.6(4) . . ?
O27 N13 C42 119.0(4) . . ?
O26 N13 C42 117.2(4) . . ?
N1 C1 C2 112.8(2) . . ?
O1 C2 C1 107.1(2) . . ?
O1 C3 C4 107.6(2) . . ?
O2 C4 N2 122.2(3) . . ?
O2 C4 C3 119.9(2) . . ?
N2 C4 C3 117.9(2) . . ?
N2 C5 C6 113.0(3) . . ?
N2 C7 C8 113.6(3) . . ?
C10 C9 N1 112.9(2) . . ?
O3 C10 C9 109.4(3) . . ?
O3 C11 C12 107.7(2) . . ?
O4 C12 N3 123.1(3) . . ?
O4 C12 C11 118.4(2) . . ?
N3 C12 C11 118.5(2) . . ?
N3 C13 C14 112.3(3) . . ?
N3 C15 C16 113.5(3) . . ?
N1 C17 C18 113.0(2) . . ?
O5 C18 C17 106.5(2) . . ?
O5 C19 C20 107.19(19) . . ?
O6 C20 N4 122.1(2) . . ?
O6 C20 C19 119.5(2) . . ?
N4 C20 C19 118.4(2) . . ?
N4 C21 C22 113.4(2) . . ?
N4 C23 C24 112.6(3) . . ?
O7 C25 C30 124.0(2) . . ?
O7 C25 C26 123.9(2) . . ?
C30 C25 C26 112.0(2) . . ?
C27 C26 C25 123.6(3) . . ?
C27 C26 N5 117.4(3) . . ?
C25 C26 N5 119.0(2) . . ?
C26 C27 C28 119.7(3) . . ?
C27 C28 C29 120.6(3) . . ?
C27 C28 N6 120.0(3) . . ?
C29 C28 N6 119.3(3) . . ?
C30 C29 C28 119.4(3) . . ?
C29 C30 C25 123.8(3) . . ?
C29 C30 N7 116.7(2) . . ?
C25 C30 N7 119.5(2) . . ?
O14 C31 C36 126.3(2) . . ?
O14 C31 C32 121.4(2) . . ?
C36 C31 C32 112.3(2) . . ?
C33 C32 C31 125.1(3) . . ?
C33 C32 N10 117.5(3) . . ?
C31 C32 N10 117.4(3) . . ?
C32 C33 C34 118.3(3) . . ?
C35 C34 C33 121.3(2) . . ?
C35 C34 N9 119.4(3) . . ?
C33 C34 N9 119.2(2) . . ?
C34 C35 C36 119.4(2) . . ?
C35 C36 C31 123.3(2) . . ?
C35 C36 N8 116.4(2) . . ?
C31 C36 N8 120.3(2) . . ?
O21 C37 C38 125.1(3) . . ?
O21 C37 C42 124.3(3) . . ?
C38 C37 C42 110.6(2) . . ?
C39 C38 N11 115.7(2) . . ?
C39 C38 C37 124.5(2) . . ?
N11 C38 C37 119.8(2) . . ?
C38 C39 C40 119.7(3) . . ?
C39 C40 C41 120.8(2) . . ?
C39 C40 N12 119.0(3) . . ?
C41 C40 N12 120.2(3) . . ?
C42 C41 C40 119.5(3) . . ?
C41 C42 N13 116.8(3) . . ?
C41 C42 C37 124.9(3) . . ?
N13 C42 C37 118.3(3) . . ?

loop_
_geom_bond_atom_site_label_1
_geom_bond_atom_site_label_2
_geom_bond_distance
_geom_bond_site_symmetry_2
_geom_bond_publ_flag
La O6 2.4790(16) . ?
La O14 2.4932(18) . ?
La O7 2.4973(17) . ?
La O2 2.5114(17) . ?
La O5 2.5718(16) . ?
La O4 2.5965(17) . ?
La O3 2.6010(19) . ?
La O1 2.6088(17) . ?
La O15 2.7992(19) . ?
La N1 2.864(2) . ?
O1 C3 1.424(3) . ?
O1 C2 1.441(3) . ?
O2 C4 1.247(3) . ?
O3 C11 1.390(3) . ?
O3 C10 1.421(3) . ?
O4 C12 1.243(3) . ?
O5 C19 1.410(3) . ?
O5 C18 1.436(3) . ?
O6 C20 1.251(3) . ?
O7 C25 1.266(3) . ?
O8 N5 1.203(3) . ?
O9 N5 1.237(3) . ?
O10 N6 1.218(4) . ?
O11 N6 1.224(4) . ?
O12 N7 1.228(3) . ?
O13 N7 1.223(3) . ?
O14 C31 1.257(3) . ?
O15 N8 1.229(3) . ?
O16 N8 1.221(3) . ?
O17 N9 1.204(3) . ?
O18 N9 1.210(3) . ?
O19 N10 1.180(4) . ?
O20 N10 1.196(4) . ?
O21 C37 1.238(3) . ?
O22 N11 1.193(3) . ?
O23 N11 1.203(3) . ?
O24 N12 1.233(3) . ?
O25 N12 1.228(3) . ?
O26 N13 1.220(5) . ?
O27 N13 1.214(5) . ?
N1 C17 1.479(3) . ?
N1 C9 1.484(3) . ?
N1 C1 1.484(3) . ?
N2 C4 1.328(3) . ?
N2 C5 1.463(4) . ?
N2 C7 1.473(4) . ?
N3 C12 1.325(3) . ?
N3 C13 1.466(4) . ?
N3 C15 1.472(4) . ?
N4 C20 1.324(3) . ?
N4 C21 1.466(3) . ?
N4 C23 1.474(3) . ?
N5 C26 1.462(4) . ?
N6 C28 1.473(4) . ?
N7 C30 1.465(3) . ?
N8 C36 1.458(3) . ?
N9 C34 1.451(3) . ?
N10 C32 1.457(4) . ?
N11 C38 1.452(3) . ?
N12 C40 1.444(3) . ?
N13 C42 1.449(4) . ?
C1 C2 1.496(4) . ?
C3 C4 1.505(4) . ?
C5 C6 1.516(5) . ?
C7 C8 1.510(5) . ?
C9 C10 1.466(4) . ?
C11 C12 1.505(4) . ?
C13 C14 1.500(4) . ?
C15 C16 1.501(5) . ?
C17 C18 1.503(4) . ?
C19 C20 1.512(3) . ?
C21 C22 1.515(4) . ?
C23 C24 1.489(4) . ?
C25 C30 1.434(4) . ?
C25 C26 1.441(4) . ?
C26 C27 1.361(4) . ?
C27 C28 1.371(4) . ?
C28 C29 1.379(4) . ?
C29 C30 1.365(4) . ?
C31 C36 1.432(3) . ?
C31 C32 1.432(4) . ?
C32 C33 1.356(4) . ?
C33 C34 1.385(4) . ?
C34 C35 1.369(4) . ?
C35 C36 1.381(3) . ?
C37 C38 1.452(4) . ?
C37 C42 1.456(4) . ?
C38 C39 1.370(3) . ?
C39 C40 1.374(4) . ?
C40 C41 1.376(4) . ?
C41 C42 1.363(4) . ?

loop_
_geom_torsion_atom_site_label_1
_geom_torsion_atom_site_label_2
_geom_torsion_atom_site_label_3
_geom_torsion_atom_site_label_4
_geom_torsion
_geom_torsion_site_symmetry_1
_geom_torsion_site_symmetry_2
_geom_torsion_site_symmetry_3
_geom_torsion_site_symmetry_4
_geom_torsion_publ_flag
O6 La O1 C3 84.8(2) . . . . ?
O14 La O1 C3 -49.62(18) . . . . ?
O7 La O1 C3 106.49(18) . . . . ?
O2 La O1 C3 26.54(17) . . . . ?
O5 La O1 C3 170.18(17) . . . . ?
O4 La O1 C3 -89.80(19) . . . . ?
O3 La O1 C3 -118.39(18) . . . . ?
O15 La O1 C3 -8.52(19) . . . . ?
N1 La O1 C3 -174.66(19) . . . . ?
O6 La O1 C2 -95.4(2) . . . . ?
O14 La O1 C2 130.1(2) . . . . ?
O7 La O1 C2 -73.8(2) . . . . ?
O2 La O1 C2 -153.7(2) . . . . ?
O5 La O1 C2 -10.1(2) . . . . ?
O4 La O1 C2 89.9(2) . . . . ?
O3 La O1 C2 61.4(2) . . . . ?
O15 La O1 C2 171.22(18) . . . . ?
N1 La O1 C2 5.09(19) . . . . ?
O6 La O2 C4 176.99(18) . . . . ?
O14 La O2 C4 52.06(18) . . . . ?
O7 La O2 C4 -112.04(19) . . . . ?
O5 La O2 C4 -132.27(18) . . . . ?
O4 La O2 C4 104.92(19) . . . . ?
O3 La O2 C4 24.0(2) . . . . ?
O1 La O2 C4 -29.22(18) . . . . ?
O15 La O2 C4 117.44(19) . . . . ?
N1 La O2 C4 -50.1(2) . . . . ?
O6 La O3 C11 -33.5(3) . . . . ?
O14 La O3 C11 87.6(2) . . . . ?
O7 La O3 C11 -130.5(2) . . . . ?
O2 La O3 C11 115.7(2) . . . . ?
O5 La O3 C11 -76.7(2) . . . . ?
O4 La O3 C11 0.4(2) . . . . ?
O1 La O3 C11 159.8(2) . . . . ?
O15 La O3 C11 40.5(2) . . . . ?
N1 La O3 C11 -143.5(3) . . . . ?
O6 La O3 C10 150.1(2) . . . . ?
O14 La O3 C10 -88.8(2) . . . . ?
O7 La O3 C10 53.1(2) . . . . ?
O2 La O3 C10 -60.7(2) . . . . ?
O5 La O3 C10 106.9(2) . . . . ?
O4 La O3 C10 -176.0(2) . . . . ?
O1 La O3 C10 -16.6(2) . . . . ?
O15 La O3 C10 -135.9(2) . . . . ?
N1 La O3 C10 40.1(2) . . . . ?
O6 La O4 C12 150.1(2) . . . . ?
O14 La O4 C12 -72.1(2) . . . . ?
O7 La O4 C12 122.04(19) . . . . ?
O2 La O4 C12 -122.31(19) . . . . ?
O5 La O4 C12 85.0(2) . . . . ?
O3 La O4 C12 1.36(19) . . . . ?
O1 La O4 C12 -32.9(2) . . . . ?
O15 La O4 C12 -135.3(2) . . . . ?
N1 La O4 C12 34.3(2) . . . . ?
O6 La O5 C19 -26.14(16) . . . . ?
O14 La O5 C19 86.93(18) . . . . ?
O7 La O5 C19 -106.69(17) . . . . ?
O2 La O5 C19 -86.6(2) . . . . ?
O4 La O5 C19 49.78(16) . . . . ?
O3 La O5 C19 110.76(17) . . . . ?
O1 La O5 C19 -170.58(16) . . . . ?
O15 La O5 C19 8.10(18) . . . . ?
N1 La O5 C19 174.55(19) . . . . ?
O6 La O5 C18 170.5(2) . . . . ?
O14 La O5 C18 -76.4(2) . . . . ?
O7 La O5 C18 89.97(19) . . . . ?
O2 La O5 C18 110.08(19) . . . . ?
O4 La O5 C18 -113.56(19) . . . . ?
O3 La O5 C18 -52.58(18) . . . . ?
O1 La O5 C18 26.1(2) . . . . ?
O15 La O5 C18 -155.23(18) . . . . ?
N1 La O5 C18 11.21(18) . . . . ?
O14 La O6 C20 -109.39(19) . . . . ?
O7 La O6 C20 106.85(19) . . . . ?
O2 La O6 C20 177.50(18) . . . . ?
O5 La O6 C20 24.83(18) . . . . ?
O4 La O6 C20 -54.94(18) . . . . ?
O3 La O6 C20 -24.5(2) . . . . ?
O1 La O6 C20 128.65(18) . . . . ?
O15 La O6 C20 -123.3(2) . . . . ?
N1 La O6 C20 46.1(2) . . . . ?
O6 La O7 C25 56.4(2) . . . . ?
O14 La O7 C25 -74.1(2) . . . . ?
O2 La O7 C25 -49.9(2) . . . . ?
O5 La O7 C25 119.5(2) . . . . ?
O4 La O7 C25 83.4(2) . . . . ?
O3 La O7 C25 172.95(19) . . . . ?
O1 La O7 C25 -112.3(2) . . . . ?
O15 La O7 C25 2.7(2) . . . . ?
N1 La O7 C25 -175.3(2) . . . . ?
O6 La O14 C31 39.9(3) . . . . ?
O7 La O14 C31 154.0(2) . . . . ?
O2 La O14 C31 129.1(2) . . . . ?
O5 La O14 C31 -47.4(3) . . . . ?
O4 La O14 C31 -11.4(2) . . . . ?
O3 La O14 C31 -72.0(2) . . . . ?
O1 La O14 C31 -167.0(2) . . . . ?
O15 La O14 C31 54.7(2) . . . . ?
N1 La O14 C31 -117.8(2) . . . . ?
O6 La O15 N8 116.1(2) . . . . ?
O14 La O15 N8 -51.1(2) . . . . ?
O7 La O15 N8 173.49(19) . . . . ?
O2 La O15 N8 -130.2(2) . . . . ?
O5 La O15 N8 83.9(2) . . . . ?
O4 La O15 N8 38.92(19) . . . . ?
O3 La O15 N8 1.0(2) . . . . ?
O1 La O15 N8 -97.3(2) . . . . ?
N1 La O15 N8 -15.4(4) . . . . ?
O6 La N1 C17 -1.03(18) . . . . ?
O14 La N1 C17 158.24(16) . . . . ?
O7 La N1 C17 -62.43(16) . . . . ?
O2 La N1 C17 -124.88(16) . . . . ?
O5 La N1 C17 19.86(15) . . . . ?
O4 La N1 C17 75.56(17) . . . . ?
O3 La N1 C17 107.72(17) . . . . ?
O1 La N1 C17 -145.64(18) . . . . ?
O15 La N1 C17 125.7(3) . . . . ?
O6 La N1 C9 -122.01(18) . . . . ?
O14 La N1 C9 37.3(2) . . . . ?
O7 La N1 C9 176.60(19) . . . . ?
O2 La N1 C9 114.14(18) . . . . ?
O5 La N1 C9 -101.11(19) . . . . ?
O4 La N1 C9 -45.42(19) . . . . ?
O3 La N1 C9 -13.26(18) . . . . ?
O1 La N1 C9 93.39(19) . . . . ?
O15 La N1 C9 4.7(4) . . . . ?
O6 La N1 C1 114.61(16) . . . . ?
O14 La N1 C1 -86.12(16) . . . . ?
O7 La N1 C1 53.22(16) . . . . ?
O2 La N1 C1 -9.24(18) . . . . ?
O5 La N1 C1 135.51(17) . . . . ?
O4 La N1 C1 -168.80(15) . . . . ?
O3 La N1 C1 -136.64(18) . . . . ?
O1 La N1 C1 -29.99(15) . . . . ?
O15 La N1 C1 -118.6(3) . . . . ?
La O15 N8 O16 -147.6(2) . . . . ?
La O15 N8 C36 33.1(3) . . . . ?
C17 N1 C1 C2 170.4(2) . . . . ?
C9 N1 C1 C2 -67.3(3) . . . . ?
La N1 C1 C2 56.4(2) . . . . ?
C3 O1 C2 C1 -159.3(2) . . . . ?
La O1 C2 C1 20.9(3) . . . . ?
N1 C1 C2 O1 -52.6(3) . . . . ?
C2 O1 C3 C4 157.1(2) . . . . ?
La O1 C3 C4 -23.1(3) . . . . ?
La O2 C4 N2 -151.0(2) . . . . ?
La O2 C4 C3 29.7(3) . . . . ?
C5 N2 C4 O2 3.0(4) . . . . ?
C7 N2 C4 O2 -174.8(3) . . . . ?
C5 N2 C4 C3 -177.7(3) . . . . ?
C7 N2 C4 C3 4.5(4) . . . . ?
O1 C3 C4 O2 -3.0(3) . . . . ?
O1 C3 C4 N2 177.7(2) . . . . ?
C4 N2 C5 C6 -95.4(3) . . . . ?
C7 N2 C5 C6 82.6(4) . . . . ?
C4 N2 C7 C8 -94.9(4) . . . . ?
C5 N2 C7 C8 87.2(4) . . . . ?
C17 N1 C9 C10 -131.1(3) . . . . ?
C1 N1 C9 C10 107.4(3) . . . . ?
La N1 C9 C10 -12.4(3) . . . . ?
C11 O3 C10 C9 117.9(3) . . . . ?
La O3 C10 C9 -65.3(3) . . . . ?
N1 C9 C10 O3 48.2(4) . . . . ?
C10 O3 C11 C12 174.8(3) . . . . ?
La O3 C11 C12 -1.5(3) . . . . ?
La O4 C12 N3 175.83(17) . . . . ?
La O4 C12 C11 -2.7(3) . . . . ?
C13 N3 C12 O4 2.1(4) . . . . ?
C15 N3 C12 O4 175.3(2) . . . . ?
C13 N3 C12 C11 -179.3(2) . . . . ?
C15 N3 C12 C11 -6.2(4) . . . . ?
O3 C11 C12 O4 2.5(3) . . . . ?
O3 C11 C12 N3 -176.1(2) . . . . ?
C12 N3 C13 C14 92.2(3) . . . . ?
C15 N3 C13 C14 -81.4(3) . . . . ?
C12 N3 C15 C16 100.1(4) . . . . ?
C13 N3 C15 C16 -86.5(4) . . . . ?
C9 N1 C17 C18 72.9(3) . . . . ?
C1 N1 C17 C18 -163.5(2) . . . . ?
La N1 C17 C18 -49.7(3) . . . . ?
C19 O5 C18 C17 156.1(2) . . . . ?
La O5 C18 C17 -39.7(3) . . . . ?
N1 C17 C18 O5 59.8(3) . . . . ?
C18 O5 C19 C20 -169.7(2) . . . . ?
La O5 C19 C20 25.4(2) . . . . ?
La O6 C20 N4 159.18(18) . . . . ?
La O6 C20 C19 -21.8(3) . . . . ?
C21 N4 C20 O6 177.4(2) . . . . ?
C23 N4 C20 O6 -0.4(4) . . . . ?
C21 N4 C20 C19 -1.6(4) . . . . ?
C23 N4 C20 C19 -179.4(2) . . . . ?
O5 C19 C20 O6 -3.3(3) . . . . ?
O5 C19 C20 N4 175.7(2) . . . . ?
C20 N4 C21 C22 -94.4(3) . . . . ?
C23 N4 C21 C22 83.5(3) . . . . ?
C20 N4 C23 C24 -89.8(3) . . . . ?
C21 N4 C23 C24 92.2(3) . . . . ?
La O7 C25 C30 85.7(3) . . . . ?
La O7 C25 C26 -90.0(3) . . . . ?
O7 C25 C26 C27 165.7(3) . . . . ?
C30 C25 C26 C27 -10.5(4) . . . . ?
O7 C25 C26 N5 -14.1(4) . . . . ?
C30 C25 C26 N5 169.7(2) . . . . ?
O8 N5 C26 C27 149.3(3) . . . . ?
O9 N5 C26 C27 -29.8(4) . . . . ?
O8 N5 C26 C25 -30.9(4) . . . . ?
O9 N5 C26 C25 150.1(3) . . . . ?
C25 C26 C27 C28 4.2(4) . . . . ?
N5 C26 C27 C28 -176.0(3) . . . . ?
C26 C27 C28 C29 2.8(4) . . . . ?
C26 C27 C28 N6 179.8(3) . . . . ?
O10 N6 C28 C27 -4.0(4) . . . . ?
O11 N6 C28 C27 176.6(3) . . . . ?
O10 N6 C28 C29 173.1(3) . . . . ?
O11 N6 C28 C29 -6.3(4) . . . . ?
C27 C28 C29 C30 -2.3(4) . . . . ?
N6 C28 C29 C30 -179.3(3) . . . . ?
C28 C29 C30 C25 -5.3(4) . . . . ?
C28 C29 C30 N7 172.3(2) . . . . ?
O7 C25 C30 C29 -165.2(3) . . . . ?
C26 C25 C30 C29 11.0(4) . . . . ?
O7 C25 C30 N7 17.3(4) . . . . ?
C26 C25 C30 N7 -166.5(2) . . . . ?
O13 N7 C30 C29 -148.5(3) . . . . ?
O12 N7 C30 C29 28.9(3) . . . . ?
O13 N7 C30 C25 29.2(3) . . . . ?
O12 N7 C30 C25 -153.3(2) . . . . ?
La O14 C31 C36 -44.4(4) . . . . ?
La O14 C31 C32 132.9(2) . . . . ?
O14 C31 C32 C33 -171.1(3) . . . . ?
C36 C31 C32 C33 6.6(4) . . . . ?
O14 C31 C32 N10 7.3(4) . . . . ?
C36 C31 C32 N10 -175.0(3) . . . . ?
O19 N10 C32 C33 49.9(5) . . . . ?
O20 N10 C32 C33 -131.3(4) . . . . ?
O19 N10 C32 C31 -128.6(4) . . . . ?
O20 N10 C32 C31 50.2(5) . . . . ?
C31 C32 C33 C34 -3.1(4) . . . . ?
N10 C32 C33 C34 178.5(3) . . . . ?
C32 C33 C34 C35 -1.7(4) . . . . ?
C32 C33 C34 N9 179.5(3) . . . . ?
O17 N9 C34 C35 -1.5(4) . . . . ?
O18 N9 C34 C35 -178.4(3) . . . . ?
O17 N9 C34 C33 177.3(3) . . . . ?
O18 N9 C34 C33 0.4(4) . . . . ?
C33 C34 C35 C36 2.2(4) . . . . ?
N9 C34 C35 C36 -179.0(2) . . . . ?
C34 C35 C36 C31 1.9(4) . . . . ?
C34 C35 C36 N8 -177.1(2) . . . . ?
O14 C31 C36 C35 171.6(2) . . . . ?
C32 C31 C36 C35 -5.9(4) . . . . ?
O14 C31 C36 N8 -9.4(4) . . . . ?
C32 C31 C36 N8 173.1(2) . . . . ?
O16 N8 C36 C35 10.4(3) . . . . ?
O15 N8 C36 C35 -170.2(2) . . . . ?
O16 N8 C36 C31 -168.7(2) . . . . ?
O15 N8 C36 C31 10.7(3) . . . . ?
O22 N11 C38 C39 -153.7(3) . . . . ?
O23 N11 C38 C39 20.6(4) . . . . ?
O22 N11 C38 C37 28.2(4) . . . . ?
O23 N11 C38 C37 -157.5(3) . . . . ?
O21 C37 C38 C39 -173.4(3) . . . . ?
C42 C37 C38 C39 3.4(4) . . . . ?
O21 C37 C38 N11 4.5(4) . . . . ?
C42 C37 C38 N11 -178.7(2) . . . . ?
N11 C38 C39 C40 178.6(2) . . . . ?
C37 C38 C39 C40 -3.4(4) . . . . ?
C38 C39 C40 C41 1.7(4) . . . . ?
C38 C39 C40 N12 179.5(2) . . . . ?
O25 N12 C40 C39 177.4(2) . . . . ?
O24 N12 C40 C39 -2.0(4) . . . . ?
O25 N12 C40 C41 -4.8(4) . . . . ?
O24 N12 C40 C41 175.8(2) . . . . ?
C39 C40 C41 C42 -0.4(4) . . . . ?
N12 C40 C41 C42 -178.2(2) . . . . ?
C40 C41 C42 N13 177.1(3) . . . . ?
C40 C41 C42 C37 0.7(4) . . . . ?
O27 N13 C42 C41 147.6(3) . . . . ?
O26 N13 C42 C41 -29.0(5) . . . . ?
O27 N13 C42 C37 -35.8(4) . . . . ?
O26 N13 C42 C37 147.6(3) . . . . ?
O21 C37 C42 C41 174.7(3) . . . . ?
C38 C37 C42 C41 -2.1(4) . . . . ?
O21 C37 C42 N13 -1.6(4) . . . . ?
C38 C37 C42 N13 -178.4(3) . . . . ?
